data_4349430
loop_
_publ_author_name
'Ismail, Muhammad Luthfi Bin'
'Liu, Fu-Quan'
'Yim, Wai-Leung'
'Ganguly, Rakesh'
'Li, Yongxin'
'So, Cheuk-Wai'

_publ_section_title
;
 Reactivity of a Base-Stabilized Germanium(I) Dimer toward Group 9
 Metal(I) Chloride and Dimanganese Decacarbonyl.
;
_journal_issue 9
_journal_name_full 'Inorganic chemistry'
_journal_page_first 5402
_journal_page_last 5410
_journal_paper_doi 10.1021/acs.inorgchem.7b00503
_journal_volume 56
_journal_year 2017
_chemical_formula_sum 'C37 H48 Cl Ge N O2 Rh2'
_chemical_formula_weight 852.62
_space_group_IT_number 62
_space_group_name_Hall '-P 2ac 2n'
_space_group_name_H-M_alt 'P n m a'
_symmetry_cell_setting orthorhombic
_symmetry_space_group_name_H-M 'P n m a'
_atom_sites_solution_hydrogens geom
_atom_sites_solution_primary direct
_atom_sites_solution_secondary difmap
_audit_creation_method SHELXL-97
_cell_angle_alpha 90.00
_cell_angle_beta 90.00
_cell_angle_gamma 90.00
_cell_formula_units_Z 4
_cell_length_a 18.8722(8)
_cell_length_b 15.9812(7)
_cell_length_c 11.2988(5)
_cell_measurement_reflns_used 1918
_cell_measurement_temperature 103(2)
_cell_measurement_theta_max 26.02
_cell_measurement_theta_min 2.81
_cell_volume 3407.7(3)
_computing_cell_refinement 'Bruker SAINT'
_computing_data_collection 'Bruker APEX2'
_computing_data_reduction 'Bruker SAINT'
_computing_molecular_graphics 'Bruker SHELXTL'
_computing_publication_material 'Bruker SHELXTL'
_computing_structure_refinement 'SHELXL-97 (Sheldrick, 2008)'
_computing_structure_solution 'SHELXS-97 (Sheldrick, 2008)'
_diffrn_ambient_temperature 103(2)
_diffrn_measured_fraction_theta_full 0.986
_diffrn_measured_fraction_theta_max 0.986
_diffrn_measurement_device_type 'Bruker APEX-II CCD'
_diffrn_measurement_method '\f and \w scans'
_diffrn_radiation_monochromator graphite
_diffrn_radiation_source 'fine-focus sealed tube'
_diffrn_radiation_type MoK\a
_diffrn_radiation_wavelength 0.71073
_diffrn_reflns_av_R_equivalents 0.1164
_diffrn_reflns_av_sigmaI/netI 0.1255
_diffrn_reflns_limit_h_max 26
_diffrn_reflns_limit_h_min -22
_diffrn_reflns_limit_k_max 22
_diffrn_reflns_limit_k_min -20
_diffrn_reflns_limit_l_max 14
_diffrn_reflns_limit_l_min -16
_diffrn_reflns_number 25372
_diffrn_reflns_theta_full 30.53
_diffrn_reflns_theta_max 30.53
_diffrn_reflns_theta_min 2.10
_exptl_absorpt_coefficient_mu 1.946
_exptl_absorpt_correction_T_max 0.9621
_exptl_absorpt_correction_T_min 0.9090
_exptl_absorpt_correction_type multi-scan
_exptl_absorpt_process_details sadabs
_exptl_crystal_colour black
_exptl_crystal_density_diffrn 1.662
_exptl_crystal_density_method 'not measured'
_exptl_crystal_description block
_exptl_crystal_F_000 1728
_exptl_crystal_size_max 0.05
_exptl_crystal_size_mid 0.04
_exptl_crystal_size_min 0.02
_refine_diff_density_max 1.226
_refine_diff_density_min -2.466
_refine_diff_density_rms 0.502
_refine_ls_extinction_method none
_refine_ls_goodness_of_fit_ref 1.016
_refine_ls_hydrogen_treatment constr
_refine_ls_matrix_type full
_refine_ls_number_parameters 225
_refine_ls_number_reflns 5303
_refine_ls_number_restraints 0
_refine_ls_restrained_S_all 1.016
_refine_ls_R_factor_all 0.1396
_refine_ls_R_factor_gt 0.0527
_refine_ls_shift/su_max 0.000
_refine_ls_shift/su_mean 0.000
_refine_ls_structure_factor_coef Fsqd
_refine_ls_weighting_details 'calc w=1/[\s^2^(Fo^2^)+(0.0956P)^2^+0.0000P] where P=(Fo^2^+2Fc^2^)/3'
_refine_ls_weighting_scheme calc
_refine_ls_wR_factor_gt 0.1202
_refine_ls_wR_factor_ref 0.1924
_reflns_number_gt 2891
_reflns_number_total 5303
_reflns_threshold_expression >2sigma(I)
_cod_data_source_file ic7b00503_si_002.cif
_cod_data_source_block scw782s
_cod_depositor_comments
;
The following automatic conversions were performed:

data item '_symmetry_cell_setting' value 'Orthorhombic' was changed
to 'orthorhombic' in accordance with the
/home/saulius/struct/COD-crude-data/automatic-downloads/DataCite-retrospective/ACS/depositions/lib/dictionaries/cif_core.dic
dictionary named 'cif_core.dic' version 2.4.2 last updated on
2011-04-26.

Automatic conversion script
Id: cif_fix_values 6909 2019-04-08 15:41:33Z antanas 
;
_cod_original_sg_symbol_H-M Pnma
_cod_database_code 4349430

loop_
_symmetry_equiv_pos_as_xyz
'x, y, z'
'-x+1/2, -y, z+1/2'
'-x, y+1/2, -z'
'x+1/2, -y+1/2, -z+1/2'
'-x, -y, -z'
'x-1/2, y, -z-1/2'
'x, -y-1/2, z'
'-x-1/2, y-1/2, z-1/2'

loop_
_atom_site_label
_atom_site_type_symbol
_atom_site_fract_x
_atom_site_fract_y
_atom_site_fract_z
_atom_site_U_iso_or_equiv
_atom_site_adp_type
_atom_site_occupancy
_atom_site_symmetry_multiplicity
_atom_site_calc_flag
_atom_site_refinement_flags
Ge1 Ge 0.04698(5) 0.2500 0.95871(9) 0.0131(2) Uani 1 2 d S
Rh1 Rh 0.14434(2) 0.15366(3) 0.96763(5) 0.01353(15) Uani 1 1 d .
C1 C -0.0465(4) 0.2500 1.0320(8) 0.0121(17) Uani 1 2 d S
C2 C -0.0675(5) 0.2500 1.1483(9) 0.018(2) Uani 1 2 d S
C3 C -0.0745(6) 0.2500 1.3443(11) 0.045(4) Uani 1 2 d S
H3A H -0.0667 0.1998 1.3941 0.054 Uiso 0.50 1 calc PR
H3B H -0.0667 0.3002 1.3941 0.054 Uiso 0.50 1 calc PR
C4 C -0.1383(5) 0.2500 1.1806(10) 0.025(2) Uani 1 2 d S
C5 C -0.1918(5) 0.2500 1.0982(11) 0.025(2) Uani 1 2 d S
H5 H -0.2402 0.2500 1.1217 0.030 Uiso 1 2 calc SR
C6 C -0.1733(5) 0.2500 0.9821(11) 0.024(2) Uani 1 2 d S
H6 H -0.2092 0.2500 0.9233 0.029 Uiso 1 2 calc SR
C7 C -0.1016(5) 0.2500 0.9473(9) 0.017(2) Uani 1 2 d S
C8 C -0.0777(5) 0.2500 0.8257(9) 0.017(2) Uani 1 2 d S
C9 C -0.1298(5) 0.2500 0.7242(10) 0.029(3) Uani 1 2 d S
H9A H -0.1599 0.2000 0.7288 0.044 Uiso 0.50 1 d PR
H9B H -0.1041 0.2500 0.6492 0.044 Uiso 1 2 d SR
H9C H -0.1599 0.3000 0.7290 0.044 Uiso 0.50 1 d PR
C10 C 0.0242(5) 0.2500 0.6950(9) 0.021(2) Uani 1 2 d S
C11 C 0.0402(4) 0.1729(5) 0.6423(6) 0.0214(16) Uani 1 1 d .
C12 C 0.0213(5) 0.0902(5) 0.7003(7) 0.0327(19) Uani 1 1 d .
H12 H 0.0091 0.1025 0.7847 0.039 Uiso 1 1 calc R
C13 C -0.0439(4) 0.0497(6) 0.6440(8) 0.039(2) Uani 1 1 d .
H13A H -0.0852 0.0859 0.6560 0.059 Uiso 1 1 calc R
H13B H -0.0526 -0.0048 0.6808 0.059 Uiso 1 1 calc R
H13C H -0.0358 0.0422 0.5590 0.059 Uiso 1 1 calc R
C14 C 0.0850(5) 0.0288(6) 0.7015(9) 0.048(3) Uani 1 1 d .
H14A H 0.0982 0.0147 0.6200 0.072 Uiso 1 1 calc R
H14B H 0.0718 -0.0223 0.7440 0.072 Uiso 1 1 calc R
H14C H 0.1254 0.0553 0.7413 0.072 Uiso 1 1 calc R
C15 C 0.0732(4) 0.1751(6) 0.5309(7) 0.037(2) Uani 1 1 d .
H15 H 0.0846 0.1242 0.4918 0.044 Uiso 1 1 calc R
C16 C 0.0892(6) 0.2500 0.4778(11) 0.038(3) Uani 1 2 d S
H16 H 0.1119 0.2500 0.4028 0.046 Uiso 1 2 calc SR
C17 C 0.0958(4) 0.0525(4) 1.0558(6) 0.0212(16) Uani 1 1 d .
H17 H 0.0438 0.0475 1.0411 0.025 Uiso 1 1 calc R
C18 C 0.1143(3) 0.1152(5) 1.1379(6) 0.0179(14) Uani 1 1 d .
H18 H 0.0728 0.1464 1.1707 0.022 Uiso 1 1 calc R
C19 C 0.1778(4) 0.1134(6) 1.2193(7) 0.033(2) Uani 1 1 d .
H19A H 0.1837 0.1695 1.2551 0.039 Uiso 1 1 calc R
H19B H 0.1683 0.0734 1.2843 0.039 Uiso 1 1 calc R
C20 C 0.2459(4) 0.0891(6) 1.1598(7) 0.032(2) Uani 1 1 d .
H20A H 0.2857 0.1159 1.2025 0.039 Uiso 1 1 calc R
H20B H 0.2520 0.0278 1.1665 0.039 Uiso 1 1 calc R
C21 C 0.2500(3) 0.1131(5) 1.0319(7) 0.0220(15) Uani 1 1 d .
H21 H 0.2899 0.1515 1.0112 0.026 Uiso 1 1 calc R
C22 C 0.2287(4) 0.0606(5) 0.9417(7) 0.0221(17) Uani 1 1 d .
H22 H 0.2559 0.0673 0.8664 0.027 Uiso 1 1 calc R
C23 C 0.1998(5) -0.0255(5) 0.9613(8) 0.035(2) Uani 1 1 d .
H23A H 0.2378 -0.0611 0.9948 0.042 Uiso 1 1 calc R
H23B H 0.1862 -0.0496 0.8839 0.042 Uiso 1 1 calc R
C24 C 0.1362(4) -0.0287(5) 1.0432(8) 0.035(2) Uani 1 1 d .
H24A H 0.1032 -0.0721 1.0137 0.042 Uiso 1 1 calc R
H24B H 0.1525 -0.0464 1.1226 0.042 Uiso 1 1 calc R
Cl1 Cl 0.19058(11) 0.2500 0.8202(2) 0.0177(5) Uani 1 2 d S
N1 N -0.0086(4) 0.2500 0.8109(7) 0.0144(17) Uani 1 2 d S
O1 O -0.0259(4) 0.2500 1.2494(6) 0.0268(17) Uani 1 2 d S
O2 O -0.1445(4) 0.2500 1.3009(7) 0.037(2) Uani 1 2 d S

loop_
_atom_site_aniso_label
_atom_site_aniso_U_11
_atom_site_aniso_U_22
_atom_site_aniso_U_33
_atom_site_aniso_U_23
_atom_site_aniso_U_13
_atom_site_aniso_U_12
Ge1 0.0101(4) 0.0187(5) 0.0104(5) 0.000 0.0007(4) 0.000
Rh1 0.0115(2) 0.0168(3) 0.0123(3) -0.0010(2) 0.0004(2) 0.00046(19)
C1 0.013(4) 0.010(4) 0.013(5) 0.000 0.006(4) 0.000
C2 0.016(5) 0.021(6) 0.017(5) 0.000 0.005(4) 0.000
C3 0.036(7) 0.078(11) 0.021(7) 0.000 0.012(5) 0.000
C4 0.027(5) 0.022(6) 0.026(6) 0.000 0.010(5) 0.000
C5 0.015(5) 0.018(5) 0.043(7) 0.000 0.016(5) 0.000
C6 0.011(4) 0.022(6) 0.039(7) 0.000 0.003(4) 0.000
C7 0.012(4) 0.019(5) 0.018(6) 0.000 -0.001(4) 0.000
C8 0.019(5) 0.022(5) 0.010(5) 0.000 0.001(4) 0.000
C9 0.010(5) 0.051(8) 0.027(6) 0.000 -0.007(4) 0.000
C10 0.012(4) 0.042(7) 0.009(5) 0.000 0.000(4) 0.000
C11 0.021(3) 0.027(4) 0.016(4) -0.009(3) -0.003(3) 0.004(3)
C12 0.049(5) 0.031(5) 0.019(4) -0.010(4) -0.002(4) -0.006(4)
C13 0.041(5) 0.036(5) 0.041(6) -0.008(4) 0.011(4) -0.003(4)
C14 0.058(6) 0.039(6) 0.048(6) -0.016(5) -0.022(5) 0.009(5)
C15 0.037(5) 0.055(6) 0.018(4) -0.011(4) 0.003(4) 0.008(4)
C16 0.031(6) 0.062(10) 0.022(7) 0.000 0.009(5) 0.000
C17 0.019(3) 0.018(4) 0.027(5) 0.000(3) 0.003(3) 0.000(3)
C18 0.019(3) 0.024(4) 0.011(3) 0.010(3) 0.001(3) -0.003(3)
C19 0.025(4) 0.054(6) 0.019(4) 0.005(4) -0.012(3) 0.002(4)
C20 0.021(4) 0.050(6) 0.026(5) 0.002(4) -0.008(3) 0.003(4)
C21 0.008(3) 0.031(4) 0.028(4) 0.006(4) -0.002(3) 0.003(3)
C22 0.021(3) 0.022(4) 0.024(4) 0.002(3) 0.003(3) 0.014(3)
C23 0.045(5) 0.027(5) 0.035(5) -0.005(4) 0.005(4) 0.014(4)
C24 0.038(5) 0.023(4) 0.043(6) -0.005(4) 0.001(4) -0.005(3)
Cl1 0.0136(10) 0.0251(13) 0.0144(12) 0.000 0.0032(9) 0.000
N1 0.016(4) 0.018(4) 0.010(4) 0.000 -0.001(3) 0.000
O1 0.032(4) 0.042(5) 0.007(4) 0.000 0.008(3) 0.000
O2 0.029(4) 0.057(6) 0.026(5) 0.000 0.021(4) 0.000

loop_
_atom_type_symbol
_atom_type_description
_atom_type_scat_dispersion_real
_atom_type_scat_dispersion_imag
_atom_type_scat_source
C C 0.0033 0.0016 'International Tables Vol C Tables 4.2.6.8 and 6.1.1.4'
H H 0.0000 0.0000 'International Tables Vol C Tables 4.2.6.8 and 6.1.1.4'
O O 0.0106 0.0060 'International Tables Vol C Tables 4.2.6.8 and 6.1.1.4'
Ge Ge 0.1547 1.8001 'International Tables Vol C Tables 4.2.6.8 and 6.1.1.4'
Rh Rh -1.1178 0.9187 'International Tables Vol C Tables 4.2.6.8 and 6.1.1.4'
Cl Cl 0.1484 0.1585 'International Tables Vol C Tables 4.2.6.8 and 6.1.1.4'
N N 0.0061 0.0033 'International Tables Vol C Tables 4.2.6.8 and 6.1.1.4'

loop_
_geom_angle_atom_site_label_1
_geom_angle_atom_site_label_2
_geom_angle_atom_site_label_3
_geom_angle
_geom_angle_site_symmetry_1
_geom_angle_site_symmetry_3
C1 Ge1 N1 83.0(4) . .
C1 Ge1 Rh1 132.48(14) . .
N1 Ge1 Rh1 116.28(16) . .
C1 Ge1 Rh1 132.48(14) . 7_565
N1 Ge1 Rh1 116.28(16) . 7_565
Rh1 Ge1 Rh1 79.84(4) . 7_565
C18 Rh1 C17 39.2(3) . .
C18 Rh1 C22 96.8(3) . .
C17 Rh1 C22 81.9(3) . .
C18 Rh1 C21 81.8(3) . .
C17 Rh1 C21 90.7(3) . .
C22 Rh1 C21 36.4(3) . .
C18 Rh1 Ge1 91.1(2) . .
C17 Rh1 Ge1 100.34(19) . .
C22 Rh1 Ge1 169.5(2) . .
C21 Rh1 Ge1 152.8(2) . .
C18 Rh1 Cl1 155.7(2) . .
C17 Rh1 Cl1 164.9(2) . .
C22 Rh1 Cl1 94.4(2) . .
C21 Rh1 Cl1 95.0(2) . .
Ge1 Rh1 Cl1 80.77(5) . .
C18 Rh1 Rh1 107.0(2) . 7_565
C17 Rh1 Rh1 140.08(19) . 7_565
C22 Rh1 Rh1 132.6(2) . 7_565
C21 Rh1 Rh1 107.0(2) . 7_565
Ge1 Rh1 Rh1 50.080(18) . 7_565
Cl1 Rh1 Rh1 50.69(4) . 7_565
C2 C1 C7 115.8(8) . .
C2 C1 Ge1 131.9(7) . .
C7 C1 Ge1 112.3(7) . .
C1 C2 O1 128.7(8) . .
C1 C2 C4 122.1(10) . .
O1 C2 C4 109.2(9) . .
O2 C3 O1 110.2(10) . .
O2 C3 H3A 109.6 . .
O1 C3 H3A 109.6 . .
O2 C3 H3B 109.6 . .
O1 C3 H3B 109.6 . .
H3A C3 H3B 108.1 . .
O2 C4 C5 127.8(9) . .
O2 C4 C2 110.2(9) . .
C5 C4 C2 122.1(10) . .
C6 C5 C4 117.7(9) . .
C6 C5 H5 121.1 . .
C4 C5 H5 121.1 . .
C5 C6 C7 121.1(10) . .
C5 C6 H6 119.4 . .
C7 C6 H6 119.4 . .
C6 C7 C1 121.2(9) . .
C6 C7 C8 124.4(9) . .
C1 C7 C8 114.4(8) . .
N1 C8 C7 115.5(8) . .
N1 C8 C9 123.3(9) . .
C7 C8 C9 121.2(8) . .
C8 C9 H9A 109.6 . .
C8 C9 H9B 109.5 . .
H9A C9 H9B 109.5 . .
C8 C9 H9C 109.5 . .
H9A C9 H9C 108.9 . .
H9B C9 H9C 109.7 . .
C11 C10 C11 123.0(10) . 7_565
C11 C10 N1 118.5(5) . .
C11 C10 N1 118.5(5) 7_565 .
C10 C11 C15 117.0(8) . .
C10 C11 C12 122.1(7) . .
C15 C11 C12 120.9(7) . .
C11 C12 C13 112.1(7) . .
C11 C12 C14 111.9(7) . .
C13 C12 C14 111.1(7) . .
C11 C12 H12 107.1 . .
C13 C12 H12 107.1 . .
C14 C12 H12 107.1 . .
C12 C13 H13A 109.5 . .
C12 C13 H13B 109.5 . .
H13A C13 H13B 109.5 . .
C12 C13 H13C 109.5 . .
H13A C13 H13C 109.5 . .
H13B C13 H13C 109.5 . .
C12 C14 H14A 109.5 . .
C12 C14 H14B 109.5 . .
H14A C14 H14B 109.5 . .
C12 C14 H14C 109.5 . .
H14A C14 H14C 109.5 . .
H14B C14 H14C 109.5 . .
C16 C15 C11 120.7(9) . .
C16 C15 H15 119.6 . .
C11 C15 H15 119.6 . .
C15 C16 C15 121.4(12) . 7_565
C15 C16 H16 119.3 . .
C15 C16 H16 119.3 7_565 .
C18 C17 C24 123.2(7) . .
C18 C17 Rh1 70.0(4) . .
C24 C17 Rh1 113.3(5) . .
C18 C17 H17 114.2 . .
C24 C17 H17 114.2 . .
Rh1 C17 H17 114.2 . .
C17 C18 C19 125.7(7) . .
C17 C18 Rh1 70.8(4) . .
C19 C18 Rh1 110.5(5) . .
C17 C18 H18 113.9 . .
C19 C18 H18 113.9 . .
Rh1 C18 H18 113.9 . .
C20 C19 C18 114.3(7) . .
C20 C19 H19A 108.7 . .
C18 C19 H19A 108.7 . .
C20 C19 H19B 108.7 . .
C18 C19 H19B 108.7 . .
H19A C19 H19B 107.6 . .
C21 C20 C19 114.2(6) . .
C21 C20 H20A 108.7 . .
C19 C20 H20A 108.7 . .
C21 C20 H20B 108.7 . .
C19 C20 H20B 108.7 . .
H20A C20 H20B 107.6 . .
C22 C21 C20 122.8(7) . .
C22 C21 Rh1 71.0(4) . .
C20 C21 Rh1 110.1(5) . .
C22 C21 H21 114.9 . .
C20 C21 H21 114.9 . .
Rh1 C21 H21 114.9 . .
C21 C22 C23 123.8(7) . .
C21 C22 Rh1 72.6(4) . .
C23 C22 Rh1 109.8(5) . .
C21 C22 H22 114.4 . .
C23 C22 H22 114.4 . .
Rh1 C22 H22 114.4 . .
C22 C23 C24 114.2(6) . .
C22 C23 H23A 108.7 . .
C24 C23 H23A 108.7 . .
C22 C23 H23B 108.7 . .
C24 C23 H23B 108.7 . .
H23A C23 H23B 107.6 . .
C17 C24 C23 115.3(7) . .
C17 C24 H24A 108.4 . .
C23 C24 H24A 108.4 . .
C17 C24 H24B 108.4 . .
C23 C24 H24B 108.4 . .
H24A C24 H24B 107.5 . .
Rh1 Cl1 Rh1 78.62(7) . 7_565
C8 N1 C10 122.6(8) . .
C8 N1 Ge1 114.8(6) . .
C10 N1 Ge1 122.6(6) . .
C2 O1 C3 104.9(8) . .
C4 O2 C3 105.5(8) . .

loop_
_geom_bond_atom_site_label_1
_geom_bond_atom_site_label_2
_geom_bond_distance
_geom_bond_site_symmetry_2
Ge1 C1 1.948(8) .
Ge1 N1 1.972(8) .
Ge1 Rh1 2.3993(8) .
Ge1 Rh1 2.3993(8) 7_565
Rh1 C18 2.097(6) .
Rh1 C17 2.108(7) .
Rh1 C22 2.198(6) .
Rh1 C21 2.219(6) .
Rh1 Cl1 2.4304(19) .
Rh1 Rh1 3.0794(10) 7_565
C1 C2 1.373(13) .
C1 C7 1.414(13) .
C2 O1 1.386(12) .
C2 C4 1.386(13) .
C3 O2 1.409(14) .
C3 O1 1.411(13) .
C3 H3A 0.9900 .
C3 H3B 0.9900 .
C4 O2 1.364(13) .
C4 C5 1.374(16) .
C5 C6 1.358(16) .
C5 H5 0.9500 .
C6 C7 1.408(13) .
C6 H6 0.9500 .
C7 C8 1.447(13) .
C8 N1 1.315(11) .
C8 C9 1.511(14) .
C9 H9A 0.9818 .
C9 H9B 0.9764 .
C9 H9C 0.9819 .
C10 C11 1.402(8) .
C10 C11 1.402(8) 7_565
C10 N1 1.448(12) .
C11 C15 1.405(11) .
C11 C12 1.518(11) .
C12 C13 1.529(11) .
C12 C14 1.551(12) .
C12 H12 1.0000 .
C13 H13A 0.9800 .
C13 H13B 0.9800 .
C13 H13C 0.9800 .
C14 H14A 0.9800 .
C14 H14B 0.9800 .
C14 H14C 0.9800 .
C15 C16 1.372(11) .
C15 H15 0.9500 .
C16 C15 1.372(11) 7_565
C16 H16 0.9500 .
C17 C18 1.409(10) .
C17 C24 1.511(10) .
C17 H17 1.0000 .
C18 C19 1.510(10) .
C18 H18 1.0000 .
C19 C20 1.501(11) .
C19 H19A 0.9900 .
C19 H19B 0.9900 .
C20 C21 1.497(10) .
C20 H20A 0.9900 .
C20 H20B 0.9900 .
C21 C22 1.380(10) .
C21 H21 1.0000 .
C22 C23 1.496(11) .
C22 H22 1.0000 .
C23 C24 1.517(11) .
C23 H23A 0.9900 .
C23 H23B 0.9900 .
C24 H24A 0.9900 .
C24 H24B 0.9900 .
Cl1 Rh1 2.4304(19) 7_565
